data_2013120
loop_
_publ_author_name
'Qiu, Li Qin'
'Qi, Jian Ying'
'Ji, Jian Xin'
'Zhou, Zhong Yuan'
'Yeug, Chi Hung'
'Choi, Michael C. K.'
'Chan, Albert S. C.'

_publ_section_title
;
 (<i>R</i>)-(6,6'-Dihydroxybiphenyl-2,2'-diyl)bis(diphenylphosphine
 oxide) methanol solvate
;
_journal_issue 1
_journal_name_full 'Acta Crystallographica Section C'
_journal_page_first o33
_journal_page_last o35
_journal_paper_doi 10.1107/S0108270102021042
_journal_volume 59
_journal_year 2003
_chemical_formula_moiety 'C36 H28 O4 P2 , C H4 O'
_chemical_formula_sum 'C37 H32 O5 P2'
_chemical_formula_weight 618.57
_chemical_name_systematic
;
(R)-(6,6'-dihydroxybiphenyl-2,2'-diyl)bis(diphenylphosphine oxide)
;
_space_group_IT_number 19
_symmetry_cell_setting orthorhombic
_symmetry_space_group_name_Hall 'P 2ac 2ab'
_symmetry_space_group_name_H-M 'P 21 21 21'
_atom_sites_solution_hydrogens geom
_atom_sites_solution_primary direct
_atom_sites_solution_secondary difmap
_cell_angle_alpha 90
_cell_angle_beta 90
_cell_angle_gamma 90
_cell_formula_units_Z 4
_cell_length_a 9.9351(16)
_cell_length_b 11.1490(17)
_cell_length_c 27.977(4)
_cell_measurement_reflns_used 5948
_cell_measurement_temperature 294(2)
_cell_measurement_theta_max 27.5
_cell_measurement_theta_min 1.0
_cell_volume 3098.9(8)
_computing_cell_refinement SMART
_computing_data_collection 'SMART (Siemens, 1995)'
_computing_data_reduction 'SHELXTL-NT (Siemens, 1995)'
_computing_molecular_graphics SHELXTL-NT
_computing_publication_material SHELXTL-NT
_computing_structure_refinement 'SHELXL97 (Sheldrick, 1997)'
_computing_structure_solution 'SHELXS97 (Sheldrick, 1997)'
_diffrn_ambient_temperature 294(2)
_diffrn_measured_fraction_theta_full 0.998
_diffrn_measured_fraction_theta_max 0.998
_diffrn_measurement_device_type 'Bruker Model CCD area-detector'
_diffrn_measurement_method '\f and \w'
_diffrn_radiation_monochromator graphite
_diffrn_radiation_source 'fine-focus sealed tube'
_diffrn_radiation_type MoK\a
_diffrn_radiation_wavelength 0.71073
_diffrn_reflns_av_R_equivalents 0.066
_diffrn_reflns_av_sigmaI/netI 0.114
_diffrn_reflns_limit_h_max 12
_diffrn_reflns_limit_h_min -12
_diffrn_reflns_limit_k_max 10
_diffrn_reflns_limit_k_min -14
_diffrn_reflns_limit_l_max 36
_diffrn_reflns_limit_l_min -35
_diffrn_reflns_number 21252
_diffrn_reflns_theta_full 27.53
_diffrn_reflns_theta_max 27.53
_diffrn_reflns_theta_min 1.46
_exptl_absorpt_coefficient_mu 0.184
_exptl_absorpt_correction_T_max 0.982
_exptl_absorpt_correction_T_min 0.954
_exptl_absorpt_correction_type empirical
_exptl_absorpt_process_details '(SAINT; Siemens, 1995)'
_exptl_crystal_colour colourless
_exptl_crystal_density_diffrn 1.326
_exptl_crystal_density_meas ?
_exptl_crystal_density_method 'not measured'
_exptl_crystal_description plate
_exptl_crystal_F_000 1296
_exptl_crystal_size_max 0.26
_exptl_crystal_size_mid 0.24
_exptl_crystal_size_min 0.10
_refine_diff_density_max 0.25
_refine_diff_density_min -0.24
_refine_ls_abs_structure_details 'Flack (1983), with 3113 Friedel pairs Is this correct'
_refine_ls_abs_structure_Flack -0.06(8)
_refine_ls_extinction_method none
_refine_ls_goodness_of_fit_ref 0.833
_refine_ls_hydrogen_treatment constr
_refine_ls_matrix_type full
_refine_ls_number_parameters 400
_refine_ls_number_reflns 7141
_refine_ls_number_restraints 1
_refine_ls_restrained_S_all 0.835
_refine_ls_R_factor_all 0.099
_refine_ls_R_factor_gt 0.042
_refine_ls_shift/su_max 0.001
_refine_ls_shift/su_mean 0.000
_refine_ls_structure_factor_coef Fsqd
_refine_ls_weighting_details 'calc w = 1/[\s^2^(Fo^2^)+(0.05P)^2^] where P=(Fo^2^+2Fc^2^)/3'
_refine_ls_weighting_scheme calc
_refine_ls_wR_factor_gt 0.062
_refine_ls_wR_factor_ref 0.075
_reflns_number_gt 3814
_reflns_number_total 7141
_reflns_threshold_expression I>2\s(I)
_cod_data_source_file de1193.cif
_cod_data_source_block I
_cod_depositor_comments
;
The following automatic conversions were performed:

'_exptl_crystal_density_meas' value 'not measured' was changed to '?'
- the value is perceived as not measured.

Automatic conversion script
Id: cif_fix_values 3008 2015-01-20 13:52:24Z robertas 
;
_cod_database_code 2013120
_cod_database_fobs_code 2013120

loop_
_symmetry_equiv_pos_as_xyz
'x, y, z'
'-x+1/2, -y, z+1/2'
'-x, y+1/2, -z+1/2'
'x+1/2, -y+1/2, -z'

loop_
_atom_site_label
_atom_site_fract_x
_atom_site_fract_y
_atom_site_fract_z
_atom_site_U_iso_or_equiv
_atom_site_adp_type
_atom_site_calc_flag
_atom_site_refinement_flags
_atom_site_occupancy
_atom_site_disorder_assembly
_atom_site_disorder_group
_atom_site_type_symbol
P1 0.28454(7) 0.93328(7) 0.80954(2) 0.03429(18) Uani d . 1 . . P
P2 0.52558(8) 1.07782(8) 0.95518(2) 0.0418(2) Uani d . 1 . . P
O1 0.24160(19) 1.27489(17) 0.93534(6) 0.0511(6) Uani d . 1 . . O
H1 0.1957 1.2943 0.9584 0.077 Uiso calc R 1 . . H
O2 0.30313(19) 1.25192(18) 0.79898(6) 0.0506(5) Uani d . 1 . . O
H2B 0.3157 1.3067 0.7799 0.076 Uiso calc R 1 . . H
O3 0.41916(19) 0.97721(16) 0.79465(6) 0.0423(5) Uani d . 1 . . O
O4 0.5903(2) 1.15499(18) 0.99192(6) 0.0571(6) Uani d . 1 . . O
C1 0.1984(3) 1.0284(2) 0.85186(8) 0.0298(6) Uani d . 1 . . C
C2 0.0626(3) 1.0025(2) 0.85959(9) 0.0374(7) Uani d . 1 . . C
H2A 0.0209 0.9433 0.8415 0.045 Uiso calc R 1 . . H
C3 -0.0106(3) 1.0634(3) 0.89371(8) 0.0423(7) Uani d . 1 . . C
H3A -0.1004 1.0439 0.8988 0.051 Uiso calc R 1 . . H
C4 0.0488(3) 1.1532(3) 0.92028(9) 0.0409(7) Uani d . 1 . . C
H4A -0.0001 1.1931 0.9437 0.049 Uiso calc R 1 . . H
C5 0.1807(3) 1.1831(2) 0.91184(9) 0.0351(7) Uani d . 1 . . C
C6 0.2595(2) 1.1215(2) 0.87798(8) 0.0273(6) Uani d . 1 . . C
C7 0.3981(3) 1.1681(2) 0.86871(9) 0.0308(7) Uani d . 1 . . C
C8 0.4137(3) 1.2389(2) 0.82709(9) 0.0317(7) Uani d . 1 . . C
C9 0.5337(3) 1.2933(2) 0.81631(9) 0.0394(7) Uani d . 1 . . C
H9A 0.5414 1.3395 0.7888 0.047 Uiso calc R 1 . . H
C10 0.6433(3) 1.2796(3) 0.84625(10) 0.0452(8) Uani d . 1 . . C
H10A 0.7249 1.3160 0.8389 0.054 Uiso calc R 1 . . H
C11 0.6305(3) 1.2118(2) 0.88690(9) 0.0410(8) Uani d . 1 . . C
H11A 0.7046 1.2021 0.9068 0.049 Uiso calc R 1 . . H
C12 0.5089(3) 1.1568(2) 0.89915(8) 0.0330(7) Uani d . 1 . . C
C13 0.1708(3) 0.9193(3) 0.75935(8) 0.0356(7) Uani d . 1 . . C
C14 0.1599(3) 1.0161(3) 0.72887(10) 0.0521(9) Uani d . 1 . . C
H14A 0.2087 1.0857 0.7350 0.063 Uiso calc R 1 . . H
C15 0.0765(4) 1.0103(3) 0.68903(11) 0.0634(10) Uani d . 1 . . C
H15A 0.0688 1.0761 0.6688 0.076 Uiso calc R 1 . . H
C16 0.0056(3) 0.9076(3) 0.67959(10) 0.0591(9) Uani d . 1 . . C
H16A -0.0494 0.9034 0.6527 0.071 Uiso calc R 1 . . H
C17 0.0155(3) 0.8117(3) 0.70946(10) 0.0545(9) Uani d . 1 . . C
H17A -0.0333 0.7423 0.7030 0.065 Uiso calc R 1 . . H
C18 0.0985(3) 0.8169(3) 0.74974(10) 0.0448(8) Uani d . 1 . . C
H18A 0.1049 0.7511 0.7700 0.054 Uiso calc R 1 . . H
C19 0.2971(3) 0.7846(2) 0.83587(9) 0.0422(8) Uani d . 1 . . C
C20 0.2041(3) 0.7330(3) 0.86620(10) 0.0510(8) Uani d . 1 . . C
H20A 0.1272 0.7759 0.8744 0.061 Uiso calc R 1 . . H
C21 0.2220(4) 0.6202(3) 0.88450(11) 0.0635(10) Uani d . 1 . . C
H21A 0.1583 0.5880 0.9052 0.076 Uiso calc R 1 . . H
C22 0.3334(4) 0.5547(3) 0.87240(13) 0.0793(12) Uani d . 1 . . C
H22A 0.3446 0.4775 0.8843 0.095 Uiso calc R 1 . . H
C23 0.4277(4) 0.6030(3) 0.84282(14) 0.0826(12) Uani d . 1 . . C
H23A 0.5044 0.5593 0.8350 0.099 Uiso calc R 1 . . H
C24 0.4098(3) 0.7183(3) 0.82406(11) 0.0617(9) Uani d . 1 . . C
H24A 0.4741 0.7505 0.8035 0.074 Uiso calc R 1 . . H
C25 0.3697(3) 1.0198(3) 0.97765(9) 0.0408(8) Uani d . 1 . . C
C26 0.3126(3) 1.0775(3) 1.01647(10) 0.0617(9) Uani d . 1 . . C
H26A 0.3554 1.1433 1.0301 0.074 Uiso calc R 1 . . H
C27 0.1912(4) 1.0371(3) 1.03490(11) 0.0724(11) Uani d . 1 . . C
H27A 0.1527 1.0763 1.0609 0.087 Uiso calc R 1 . . H
C28 0.1276(3) 0.9405(3) 1.01538(11) 0.0631(10) Uani d . 1 . . C
H28A 0.0461 0.9141 1.0279 0.076 Uiso calc R 1 . . H
C29 0.1843(3) 0.8829(3) 0.97741(10) 0.0527(9) Uani d . 1 . . C
H29A 0.1410 0.8170 0.9640 0.063 Uiso calc R 1 . . H
C30 0.3048(3) 0.9212(3) 0.95875(9) 0.0423(7) Uani d . 1 . . C
H30A 0.3429 0.8804 0.9331 0.051 Uiso calc R 1 . . H
C31 0.6339(3) 0.9540(2) 0.94028(9) 0.0398(7) Uani d . 1 . . C
C32 0.6311(3) 0.8975(3) 0.89636(11) 0.0562(9) Uani d . 1 . . C
H32A 0.5686 0.9216 0.8735 0.067 Uiso calc R 1 . . H
C33 0.7196(4) 0.8060(3) 0.88585(12) 0.0695(10) Uani d . 1 . . C
H33A 0.7164 0.7686 0.8562 0.083 Uiso calc R 1 . . H
C34 0.8122(4) 0.7701(3) 0.91921(14) 0.0705(10) Uani d . 1 . . C
H34A 0.8711 0.7077 0.9124 0.085 Uiso calc R 1 . . H
C35 0.8176(3) 0.8258(3) 0.96211(13) 0.0679(11) Uani d . 1 . . C
H35A 0.8817 0.8022 0.9844 0.081 Uiso calc R 1 . . H
C36 0.7292(3) 0.9175(3) 0.97322(10) 0.0546(8) Uani d . 1 . . C
H36A 0.7338 0.9546 1.0029 0.066 Uiso calc R 1 . . H
O5 0.6678(2) 0.9158(2) 0.76975(8) 0.0618(6) Uani d D 1 . . O
H5 0.5917 0.9376 0.7771 0.150 Uiso calc R 1 . . H
C37 0.7566(4) 1.0118(3) 0.77421(12) 0.0755(11) Uani d D 1 . . C
H37A 0.7396 1.0661 0.7483 0.091 Uiso d R 1 . . H
H37B 0.8488 0.9803 0.7711 0.120 Uiso d R 1 . . H
H37C 0.7652 1.0581 0.8038 0.120 Uiso d R 1 . . H

loop_
_atom_site_aniso_label
_atom_site_aniso_U_11
_atom_site_aniso_U_22
_atom_site_aniso_U_33
_atom_site_aniso_U_12
_atom_site_aniso_U_13
_atom_site_aniso_U_23
P1 0.0323(4) 0.0352(4) 0.0353(4) 0.0000(4) 0.0001(3) -0.0050(4)
P2 0.0446(5) 0.0492(5) 0.0316(4) -0.0078(4) -0.0057(4) -0.0040(4)
O1 0.0561(15) 0.0477(13) 0.0494(13) -0.0101(11) 0.0190(10) -0.0252(11)
O2 0.0407(13) 0.0553(14) 0.0558(13) -0.0060(11) -0.0063(11) 0.0220(11)
O3 0.0302(11) 0.0482(13) 0.0485(11) 0.0006(9) 0.0052(9) -0.0118(10)
O4 0.0619(15) 0.0714(15) 0.0382(11) -0.0172(12) -0.0132(11) -0.0136(11)
C1 0.0277(17) 0.0341(16) 0.0275(13) -0.0016(13) 0.0007(13) 0.0016(12)
C2 0.0317(19) 0.0397(18) 0.0409(16) -0.0041(13) -0.0036(14) -0.0046(14)
C3 0.0288(17) 0.053(2) 0.0450(16) 0.0005(17) 0.0097(14) 0.0022(17)
C4 0.0350(19) 0.044(2) 0.0434(17) -0.0016(15) 0.0104(15) -0.0048(15)
C5 0.0385(19) 0.0363(18) 0.0305(15) -0.0021(15) 0.0064(14) -0.0036(14)
C6 0.0260(16) 0.0303(15) 0.0258(14) -0.0010(12) 0.0023(12) 0.0019(12)
C7 0.0323(18) 0.0309(16) 0.0292(15) -0.0006(13) 0.0051(13) -0.0078(13)
C8 0.0300(18) 0.0293(16) 0.0359(16) -0.0008(14) -0.0002(14) -0.0046(14)
C9 0.0394(18) 0.0405(18) 0.0383(16) -0.0038(15) 0.0083(16) 0.0042(14)
C10 0.0373(19) 0.048(2) 0.0500(18) -0.0083(16) 0.0076(16) -0.0084(17)
C11 0.0330(19) 0.049(2) 0.0412(17) -0.0036(15) -0.0082(14) -0.0024(16)
C12 0.0317(18) 0.0352(17) 0.0320(14) -0.0065(14) 0.0002(14) -0.0063(13)
C13 0.0318(16) 0.0358(16) 0.0391(15) -0.0008(15) 0.0026(13) -0.0066(16)
C14 0.063(2) 0.042(2) 0.0512(19) -0.0020(17) -0.0045(18) -0.0014(17)
C15 0.075(3) 0.063(2) 0.051(2) 0.009(2) -0.017(2) 0.0053(19)
C16 0.052(2) 0.076(3) 0.0493(19) 0.012(2) -0.0189(17) -0.009(2)
C17 0.042(2) 0.064(2) 0.057(2) -0.0043(18) -0.0075(17) -0.0146(19)
C18 0.041(2) 0.046(2) 0.0475(19) -0.0011(16) 0.0015(16) -0.0022(16)
C19 0.045(2) 0.0396(18) 0.0424(17) 0.0060(17) -0.0082(15) -0.0103(15)
C20 0.063(2) 0.041(2) 0.0490(18) -0.0006(18) -0.0035(18) 0.0039(16)
C21 0.089(3) 0.049(2) 0.052(2) -0.012(2) -0.005(2) 0.0049(18)
C22 0.103(4) 0.046(3) 0.089(3) -0.008(3) -0.026(3) 0.005(2)
C23 0.074(3) 0.049(3) 0.125(3) 0.026(2) -0.017(3) -0.005(2)
C24 0.060(3) 0.047(2) 0.078(2) 0.0075(19) 0.000(2) -0.0014(19)
C25 0.045(2) 0.047(2) 0.0305(16) -0.0049(15) -0.0062(14) -0.0007(14)
C26 0.074(3) 0.061(2) 0.0499(19) -0.021(2) 0.0144(18) -0.0167(19)
C27 0.078(3) 0.080(3) 0.058(2) -0.012(2) 0.023(2) -0.020(2)
C28 0.056(2) 0.072(3) 0.061(2) -0.015(2) 0.0128(18) 0.000(2)
C29 0.057(2) 0.051(2) 0.0507(19) -0.0099(18) -0.0035(18) -0.0016(17)
C30 0.049(2) 0.0412(18) 0.0370(15) -0.0005(17) -0.0032(15) -0.0024(16)
C31 0.0363(18) 0.044(2) 0.0388(16) -0.0051(15) -0.0059(14) 0.0015(15)
C32 0.054(2) 0.055(2) 0.059(2) 0.0056(18) -0.0076(17) -0.0063(18)
C33 0.071(3) 0.059(2) 0.079(3) 0.007(2) 0.001(2) -0.016(2)
C34 0.056(3) 0.054(2) 0.101(3) 0.0078(19) 0.003(2) 0.011(2)
C35 0.048(2) 0.078(3) 0.077(3) -0.004(2) -0.013(2) 0.027(2)
C36 0.049(2) 0.066(2) 0.0490(18) -0.004(2) -0.0054(16) 0.0135(18)
O5 0.0444(13) 0.0692(15) 0.0719(14) 0.0036(13) 0.0100(12) -0.0297(13)
C37 0.057(3) 0.079(3) 0.091(3) -0.009(2) 0.002(2) -0.025(2)

loop_
_atom_type_symbol
_atom_type_description
_atom_type_scat_dispersion_real
_atom_type_scat_dispersion_imag
_atom_type_scat_source
C C 0.0033 0.0016 'International Tables Vol C Tables 4.2.6.8 and 6.1.1.4'
H H 0.0000 0.0000 'International Tables Vol C Tables 4.2.6.8 and 6.1.1.4'
O O 0.0106 0.0060 'International Tables Vol C Tables 4.2.6.8 and 6.1.1.4'
P P 0.1023 0.0942 'International Tables Vol C Tables 4.2.6.8 and 6.1.1.4'

loop_
_geom_angle_atom_site_label_1
_geom_angle_atom_site_label_2
_geom_angle_atom_site_label_3
_geom_angle
O3 P1 C1 114.67(12)
O3 P1 C13 111.93(11)
C1 P1 C13 105.29(12)
O3 P1 C19 110.66(13)
C1 P1 C19 107.59(12)
C13 P1 C19 106.20(13)
O4 P2 C25 109.90(12)
O4 P2 C31 110.21(13)
C25 P2 C31 108.72(13)
O4 P2 C12 110.95(12)
C25 P2 C12 113.65(12)
C31 P2 C12 103.19(12)
C5 O1 H1 109.5
C8 O2 H2B 109.5
C2 C1 C6 119.2(2)
C2 C1 P1 116.0(2)
C6 C1 P1 124.7(2)
C3 C2 C1 121.0(3)
C3 C2 H2A 119.5
C1 C2 H2A 119.5
C4 C3 C2 120.3(3)
C4 C3 H3A 119.8
C2 C3 H3A 119.8
C5 C4 C3 119.5(3)
C5 C4 H4A 120.3
C3 C4 H4A 120.3
O1 C5 C4 121.6(2)
O1 C5 C6 116.5(2)
C4 C5 C6 121.9(3)
C1 C6 C5 118.0(2)
C1 C6 C7 124.3(2)
C5 C6 C7 117.3(2)
C12 C7 C8 117.7(2)
C12 C7 C6 126.1(2)
C8 C7 C6 116.0(2)
O2 C8 C9 121.9(2)
O2 C8 C7 116.6(2)
C9 C8 C7 121.5(2)
C8 C9 C10 120.2(3)
C8 C9 H9A 119.9
C10 C9 H9A 119.9
C11 C10 C9 119.4(3)
C11 C10 H10A 120.3
C9 C10 H10A 120.3
C10 C11 C12 121.7(3)
C10 C11 H11A 119.2
C12 C11 H11A 119.2
C11 C12 C7 119.5(2)
C11 C12 P2 110.3(2)
C7 C12 P2 130.2(2)
C18 C13 C14 119.2(2)
C18 C13 P1 123.3(2)
C14 C13 P1 117.5(2)
C13 C14 C15 120.4(3)
C13 C14 H14A 119.8
C15 C14 H14A 119.8
C16 C15 C14 120.0(3)
C16 C15 H15A 120.0
C14 C15 H15A 120.0
C17 C16 C15 120.1(3)
C17 C16 H16A 120.0
C15 C16 H16A 120.0
C16 C17 C18 120.3(3)
C16 C17 H17A 119.8
C18 C17 H17A 119.8
C13 C18 C17 120.0(3)
C13 C18 H18A 120.0
C17 C18 H18A 120.0
C20 C19 C24 117.8(3)
C20 C19 P1 125.7(2)
C24 C19 P1 116.5(2)
C21 C20 C19 121.7(3)
C21 C20 H20A 119.1
C19 C20 H20A 119.1
C22 C21 C20 120.2(3)
C22 C21 H21A 119.9
C20 C21 H21A 119.9
C23 C22 C21 119.7(4)
C23 C22 H22A 120.1
C21 C22 H22A 120.1
C22 C23 C24 120.3(4)
C22 C23 H23A 119.9
C24 C23 H23A 119.9
C19 C24 C23 120.3(3)
C19 C24 H24A 119.9
C23 C24 H24A 119.9
C30 C25 C26 118.7(3)
C30 C25 P2 123.9(2)
C26 C25 P2 117.5(2)
C25 C26 C27 119.8(3)
C25 C26 H26A 120.1
C27 C26 H26A 120.1
C28 C27 C26 120.7(3)
C28 C27 H27A 119.6
C26 C27 H27A 119.6
C27 C28 C29 119.6(3)
C27 C28 H28A 120.2
C29 C28 H28A 120.2
C28 C29 C30 120.6(3)
C28 C29 H29A 119.7
C30 C29 H29A 119.7
C29 C30 C25 120.6(3)
C29 C30 H30A 119.7
C25 C30 H30A 119.7
C32 C31 C36 118.2(3)
C32 C31 P2 122.9(2)
C36 C31 P2 118.7(2)
C33 C32 C31 120.9(3)
C33 C32 H32A 119.5
C31 C32 H32A 119.5
C34 C33 C32 119.9(3)
C34 C33 H33A 120.0
C32 C33 H33A 120.0
C35 C34 C33 119.8(3)
C35 C34 H34A 120.1
C33 C34 H34A 120.1
C34 C35 C36 120.9(3)
C34 C35 H35A 119.6
C36 C35 H35A 119.6
C31 C36 C35 120.2(3)
C31 C36 H36A 119.9
C35 C36 H36A 119.9
C37 O5 H5 109.5
O5 C37 H37A 107.7
O5 C37 H37B 107.9
H37A C37 H37B 108.8
O5 C37 H37C 122.4
H37A C37 H37C 108.8
H37B C37 H37C 100.5

loop_
_geom_bond_atom_site_label_1
_geom_bond_atom_site_label_2
_geom_bond_site_symmetry_2
_geom_bond_distance
_geom_bond_publ_flag
P1 O3 . 1.4839(19) ?
P1 C1 . 1.805(3) ?
P1 C13 . 1.809(3) ?
P1 C19 . 1.818(3) ?
P2 O4 . 1.4866(18) ?
P2 C25 . 1.792(3) ?
P2 C31 . 1.800(3) ?
P2 C12 . 1.806(3) ?
O1 C5 . 1.359(3) ?
O1 H1 . 0.8200 ?
O2 C8 . 1.359(3) ?
O2 H2B . 0.8200 ?
C1 C2 . 1.397(3) ?
C1 C6 . 1.407(3) ?
C2 C3 . 1.379(3) ?
C2 H2A . 0.9300 ?
C3 C4 . 1.379(3) ?
C3 H3A . 0.9300 ?
C4 C5 . 1.373(4) ?
C4 H4A . 0.9300 ?
C5 C6 . 1.407(3) ?
C6 C7 . 1.495(3) ?
C7 C12 . 1.397(3) ?
C7 C8 . 1.415(3) ?
C8 C9 . 1.371(3) ?
C9 C10 . 1.382(4) ?
C9 H9A . 0.9300 ?
C10 C11 . 1.372(3) ?
C10 H10A . 0.9300 ?
C11 C12 . 1.397(3) ?
C11 H11A . 0.9300 ?
C13 C18 . 1.376(3) ?
C13 C14 . 1.380(3) ?
C14 C15 . 1.391(4) ?
C14 H14A . 0.9300 ?
C15 C16 . 1.370(4) ?
C15 H15A . 0.9300 ?
C16 C17 . 1.361(4) ?
C16 H16A . 0.9300 ?
C17 C18 . 1.398(4) ?
C17 H17A . 0.9300 ?
C18 H18A . 0.9300 ?
C19 C20 . 1.381(4) ?
C19 C24 . 1.382(4) ?
C20 C21 . 1.369(4) ?
C20 H20A . 0.9300 ?
C21 C22 . 1.369(4) ?
C21 H21A . 0.9300 ?
C22 C23 . 1.362(5) ?
C22 H22A . 0.9300 ?
C23 C24 . 1.400(4) ?
C23 H23A . 0.9300 ?
C24 H24A . 0.9300 ?
C25 C30 . 1.379(4) ?
C25 C26 . 1.384(4) ?
C26 C27 . 1.387(4) ?
C26 H26A . 0.9300 ?
C27 C28 . 1.362(4) ?
C27 H27A . 0.9300 ?
C28 C29 . 1.363(4) ?
C28 H28A . 0.9300 ?
C29 C30 . 1.375(4) ?
C29 H29A . 0.9300 ?
C30 H30A . 0.9300 ?
C31 C32 . 1.381(3) ?
C31 C36 . 1.382(3) ?
C32 C33 . 1.379(4) ?
C32 H32A . 0.9300 ?
C33 C34 . 1.370(4) ?
C33 H33A . 0.9300 ?
C34 C35 . 1.353(4) ?
C34 H34A . 0.9300 ?
C35 C36 . 1.383(4) ?
C35 H35A . 0.9300 ?
C36 H36A . 0.9300 ?
O5 C37 . 1.393(3) ?
O5 H5 . 0.8200 ?
C37 H37A . 0.9599 ?
C37 H37B . 0.9845 ?
C37 H37C . 0.9802 ?

loop_
_geom_hbond_atom_site_label_D
_geom_hbond_atom_site_label_H
_geom_hbond_atom_site_label_A
_geom_hbond_site_symmetry_A
_geom_hbond_distance_DH
_geom_hbond_distance_HA
_geom_hbond_distance_DA
_geom_hbond_angle_DHA
_geom_hbond_publ_flag
O1 H1 O4 4_477 0.82 1.83 2.648(2) 176.8 yes
O2 H2B O5 3_656 0.82 1.85 2.669(3) 171.6 yes
O5 H5 O3 . 0.82 1.84 2.656(3) 176.6 yes
CgA CgB ? . ? ? 3.568(6) 13.7 yes
CgC CgD ? . ? ? 4.912(6) 179.9 yes
CgE CgF ? . ? ? 4.339(8) 162.1 yes

loop_
_geom_torsion_atom_site_label_1
_geom_torsion_atom_site_label_2
_geom_torsion_atom_site_label_3
_geom_torsion_atom_site_label_4
_geom_torsion
O3 P1 C1 C2 168.16(18)
C13 P1 C1 C2 44.7(2)
C19 P1 C1 C2 -68.3(2)
O3 P1 C1 C6 -14.1(2)
C13 P1 C1 C6 -137.6(2)
C19 P1 C1 C6 109.4(2)
C6 C1 C2 C3 -2.7(4)
P1 C1 C2 C3 175.1(2)
C1 C2 C3 C4 1.3(4)
C2 C3 C4 C5 1.3(4)
C3 C4 C5 O1 176.6(2)
C3 C4 C5 C6 -2.5(4)
C2 C1 C6 C5 1.4(3)
P1 C1 C6 C5 -176.17(19)
C2 C1 C6 C7 -171.9(2)
P1 C1 C6 C7 10.5(3)
O1 C5 C6 C1 -178.0(2)
C4 C5 C6 C1 1.1(4)
O1 C5 C6 C7 -4.2(3)
C4 C5 C6 C7 174.9(2)
C1 C6 C7 C12 -112.7(3)
C5 C6 C7 C12 73.9(3)
C1 C6 C7 C8 73.1(3)
C5 C6 C7 C8 -100.2(3)
C12 C7 C8 O2 -177.8(2)
C6 C7 C8 O2 -3.1(3)
C12 C7 C8 C9 1.0(4)
C6 C7 C8 C9 175.7(2)
O2 C8 C9 C10 178.9(2)
C7 C8 C9 C10 0.1(4)
C8 C9 C10 C11 -0.4(4)
C9 C10 C11 C12 -0.6(4)
C10 C11 C12 C7 1.8(4)
C10 C11 C12 P2 -178.6(2)
C8 C7 C12 C11 -2.0(4)
C6 C7 C12 C11 -176.0(2)
C8 C7 C12 P2 178.6(2)
C6 C7 C12 P2 4.5(4)
O4 P2 C12 C11 48.3(2)
C25 P2 C12 C11 172.76(19)
C31 P2 C12 C11 -69.7(2)
O4 P2 C12 C7 -132.2(2)
C25 P2 C12 C7 -7.8(3)
C31 P2 C12 C7 109.8(3)
O3 P1 C13 C18 128.7(2)
C1 P1 C13 C18 -106.1(2)
C19 P1 C13 C18 7.8(3)
O3 P1 C13 C14 -49.6(2)
C1 P1 C13 C14 75.6(2)
C19 P1 C13 C14 -170.5(2)
C18 C13 C14 C15 0.2(4)
P1 C13 C14 C15 178.6(2)
C13 C14 C15 C16 -0.7(5)
C14 C15 C16 C17 0.7(5)
C15 C16 C17 C18 -0.4(5)
C14 C13 C18 C17 0.1(4)
P1 C13 C18 C17 -178.2(2)
C16 C17 C18 C13 0.0(4)
O3 P1 C19 C20 158.7(2)
C1 P1 C19 C20 32.7(3)
C13 P1 C19 C20 -79.7(2)
O3 P1 C19 C24 -21.6(3)
C1 P1 C19 C24 -147.6(2)
C13 P1 C19 C24 100.1(2)
C24 C19 C20 C21 0.4(4)
P1 C19 C20 C21 -179.8(2)
C19 C20 C21 C22 -0.9(5)
C20 C21 C22 C23 1.3(5)
C21 C22 C23 C24 -1.2(6)
C20 C19 C24 C23 -0.4(4)
P1 C19 C24 C23 179.9(2)
C22 C23 C24 C19 0.8(5)
O4 P2 C25 C30 -161.1(2)
C31 P2 C25 C30 -40.4(3)
C12 P2 C25 C30 73.9(3)
O4 P2 C25 C26 18.5(3)
C31 P2 C25 C26 139.2(2)
C12 P2 C25 C26 -106.5(2)
C30 C25 C26 C27 -1.2(4)
P2 C25 C26 C27 179.3(3)
C25 C26 C27 C28 0.3(5)
C26 C27 C28 C29 0.2(5)
C27 C28 C29 C30 0.1(5)
C28 C29 C30 C25 -0.9(4)
C26 C25 C30 C29 1.5(4)
P2 C25 C30 C29 -179.0(2)
O4 P2 C31 C32 -152.7(2)
C25 P2 C31 C32 86.8(3)
C12 P2 C31 C32 -34.2(3)
O4 P2 C31 C36 23.8(3)
C25 P2 C31 C36 -96.7(2)
C12 P2 C31 C36 142.3(2)
C36 C31 C32 C33 0.9(5)
P2 C31 C32 C33 177.5(2)
C31 C32 C33 C34 -0.2(5)
C32 C33 C34 C35 -0.9(5)
C33 C34 C35 C36 1.2(5)
C32 C31 C36 C35 -0.7(4)
P2 C31 C36 C35 -177.3(2)
C34 C35 C36 C31 -0.4(5)

loop_
_cod_related_entry_id
_cod_related_entry_database
_cod_related_entry_code
1 ChemSpider 21134676
